data_7245584
loop_
_publ_author_name
'Sigalov, Mark'
'Mazor, Royi'
'Ellern, Arkady'
'Larina, Nina'
'Lokshin, Vladimir'
'Khodorkovsky, Vladimir'

_publ_section_title
;
 Conjugated donor--acceptor substituted systems involving the
 1,3-indandione-derived electron accepting moieties
;
_journal_issue 43
_journal_name_full 'RSC Advances'
_journal_page_first 27766
_journal_page_last 27774
_journal_paper_doi 10.1039/D2RA05335G
_journal_volume 12
_journal_year 2022
_chemical_formula_sum 'C24 H23 N O2'
_chemical_formula_weight 357.43
_space_group_crystal_system monoclinic
_space_group_IT_number 4
_space_group_name_Hall 'P 2yb'
_space_group_name_H-M_alt 'P 1 21 1'
_atom_sites_solution_hydrogens geom
_audit_creation_method SHELXL-2018/3
_audit_update_record
;
2022-07-28 deposited with the CCDC.	2022-09-21 downloaded from the CCDC.
;
_cell_angle_alpha 90
_cell_angle_beta 103.26(3)
_cell_angle_gamma 90
_cell_formula_units_Z 8
_cell_length_a 11.278(3)
_cell_length_b 17.731(3)
_cell_length_c 20.405(5)
_cell_measurement_reflns_used 57
_cell_measurement_temperature 293(2)
_cell_measurement_theta_max 24.43
_cell_measurement_theta_min 3.34
_cell_volume 3971.6(17)
_computing_structure_refinement 'SHELXL-2018/3 (Sheldrick, 2018)'
_diffrn_ambient_temperature 293(2)
_diffrn_measured_fraction_theta_full 0.998
_diffrn_measured_fraction_theta_max 0.998
_diffrn_measurement_device_type 'Syntax P1'
_diffrn_measurement_method '2Theta-omega scan'
_diffrn_radiation_monochromator graphite
_diffrn_radiation_source 'fine-focus sealed tube'
_diffrn_radiation_type MoK\a
_diffrn_radiation_wavelength 0.71073
_diffrn_reflns_av_R_equivalents 0.0242
_diffrn_reflns_av_unetI/netI 0.0378
_diffrn_reflns_Laue_measured_fraction_full 0.998
_diffrn_reflns_Laue_measured_fraction_max 0.998
_diffrn_reflns_limit_h_max 10
_diffrn_reflns_limit_h_min 0
_diffrn_reflns_limit_k_max 17
_diffrn_reflns_limit_k_min 0
_diffrn_reflns_limit_l_max 19
_diffrn_reflns_limit_l_min -19
_diffrn_reflns_number 4576
_diffrn_reflns_point_group_measured_fraction_full 0.521
_diffrn_reflns_point_group_measured_fraction_max 0.521
_diffrn_reflns_theta_full 20.044
_diffrn_reflns_theta_max 20.044
_diffrn_reflns_theta_min 1.540
_exptl_absorpt_coefficient_mu 0.076
_exptl_crystal_colour green
_exptl_crystal_density_diffrn 1.196
_exptl_crystal_description block
_exptl_crystal_F_000 1520
_exptl_crystal_size_max 0.34
_exptl_crystal_size_mid 0.21
_exptl_crystal_size_min 0.13
_refine_diff_density_max 0.132
_refine_diff_density_min -0.120
_refine_diff_density_rms 0.025
_refine_ls_abs_structure_details
;
No quotients, so Flack parameter determined by classical intensity fit
;
_refine_ls_abs_structure_Flack -1(2)
_refine_ls_extinction_coef 0.0055(6)
_refine_ls_extinction_expression Fc^*^=kFc[1+0.001xFc^2^\l^3^/sin(2\q)]^-1/4^
_refine_ls_extinction_method 'SHELXL-2018/3 (Sheldrick 2018)'
_refine_ls_goodness_of_fit_ref 1.053
_refine_ls_hydrogen_treatment constr
_refine_ls_matrix_type full
_refine_ls_number_parameters 878
_refine_ls_number_reflns 3882
_refine_ls_number_restraints 1
_refine_ls_restrained_S_all 1.053
_refine_ls_R_factor_all 0.0845
_refine_ls_R_factor_gt 0.0458
_refine_ls_shift/su_max 0.000
_refine_ls_shift/su_mean 0.000
_refine_ls_structure_factor_coef Fsqd
_refine_ls_weighting_details 'w=1/[\s^2^(Fo^2^)+(0.0639P)^2^+1.2838P] where P=(Fo^2^+2Fc^2^)/3'
_refine_ls_weighting_scheme calc
_refine_ls_wR_factor_gt 0.1070
_refine_ls_wR_factor_ref 0.1208
_reflns_Friedel_coverage 0.000
_reflns_Friedel_fraction_full 0.000
_reflns_Friedel_fraction_max 0.000
_reflns_number_gt 2837
_reflns_number_total 3882
_reflns_threshold_expression 'I > 2\s(I)'
_cod_data_source_file d2ra05335g3.cif
_cod_data_source_block ROI32
_cod_original_sg_symbol_H-M 'P 21'
_cod_database_code 7245584
_shelx_shelxl_version_number 2018/3
_shelx_space_group_comment
;
The symmetry employed for this shelxl refinement is uniquely defined
by the following loop, which should always be used as a source of
symmetry information in preference to the above space-group names.
They are only intended as comments.
;

loop_
_space_group_symop_operation_xyz
'x, y, z'
'-x, y+1/2, -z'

loop_
_atom_site_label
_atom_site_type_symbol
_atom_site_fract_x
_atom_site_fract_y
_atom_site_fract_z
_atom_site_U_iso_or_equiv
_atom_site_adp_type
_atom_site_occupancy
_atom_site_site_symmetry_order
_atom_site_calc_flag
_atom_site_refinement_flags_posn
_atom_site_refinement_flags_adp
_atom_site_refinement_flags_occupancy
_atom_site_disorder_assembly
_atom_site_disorder_group
C1 C 0.0225(9) 0.6121(5) 0.3456(4) 0.083(2) Uani 1 1 d . . . . .
C2 C 0.0168(7) 0.6143(3) 0.2730(3) 0.082(2) Uani 1 1 d G . . . .
C3 C -0.0794(5) 0.5976(3) 0.2190(5) 0.114(3) Uani 1 1 d G . . . .
H3 H -0.154815 0.584116 0.226523 0.137 Uiso 1 1 calc R U . . .
C4 C -0.0628(7) 0.6010(4) 0.1536(4) 0.133(4) Uani 1 1 d G . . . .
H4 H -0.127116 0.589790 0.117425 0.159 Uiso 1 1 calc R U . . .
C5 C 0.0500(9) 0.6211(4) 0.1423(3) 0.132(4) Uani 1 1 d G . . . .
H5 H 0.061077 0.623375 0.098560 0.158 Uiso 1 1 calc R U . . .
C6 C 0.1461(6) 0.6378(4) 0.1964(4) 0.114(3) Uani 1 1 d G . . . .
H6 H 0.221573 0.651285 0.188792 0.137 Uiso 1 1 calc R U . . .
C7 C 0.1295(6) 0.6344(3) 0.2617(3) 0.089(3) Uani 1 1 d G . . . .
C8 C 0.2160(9) 0.6418(5) 0.3269(4) 0.089(3) Uani 1 1 d . . . . .
C9 C 0.1506(8) 0.6246(5) 0.3793(4) 0.078(2) Uani 1 1 d . . . . .
C10 C 0.2062(8) 0.6118(5) 0.4442(5) 0.091(3) Uani 1 1 d . . . . .
H10 H 0.290219 0.618758 0.454736 0.109 Uiso 1 1 calc R U . . .
C11 C 0.1571(8) 0.5899(5) 0.4979(4) 0.085(2) Uani 1 1 d . . . . .
H11 H 0.072771 0.587970 0.491411 0.102 Uiso 1 1 calc R U . . .
C12 C 0.2269(8) 0.5712(5) 0.5593(4) 0.086(2) Uani 1 1 d . . . . .
H12 H 0.310722 0.574074 0.563795 0.103 Uiso 1 1 calc R U . . .
C13 C 0.1873(8) 0.5479(5) 0.6173(4) 0.082(2) Uani 1 1 d . . . . .
H13 H 0.104228 0.543095 0.614538 0.099 Uiso 1 1 calc R U . . .
C14 C 0.2660(7) 0.5325(4) 0.6765(4) 0.081(2) Uani 1 1 d . . . . .
H14 H 0.348099 0.531821 0.675810 0.098 Uiso 1 1 calc R U . . .
C15 C 0.2375(6) 0.5167(3) 0.7415(2) 0.073(2) Uani 1 1 d G . . . .
C16 C 0.1204(4) 0.5254(3) 0.7515(2) 0.072(2) Uani 1 1 d G . . . .
H16 H 0.056112 0.536389 0.715314 0.087 Uiso 1 1 calc R U . . .
C17 C 0.0995(4) 0.5176(3) 0.8157(3) 0.074(2) Uani 1 1 d G . . . .
H17 H 0.021230 0.523341 0.822455 0.089 Uiso 1 1 calc R U . . .
C18 C 0.1957(6) 0.5011(3) 0.8699(2) 0.072(2) Uani 1 1 d G . . . .
C19 C 0.3127(5) 0.4925(3) 0.8598(2) 0.083(2) Uani 1 1 d G . . . .
H19 H 0.377063 0.481467 0.896068 0.100 Uiso 1 1 calc R U . . .
C20 C 0.3336(4) 0.5003(3) 0.7956(3) 0.080(2) Uani 1 1 d G . . . .
H20 H 0.411948 0.494514 0.788927 0.096 Uiso 1 1 calc R U . . .
C21 C 0.0551(8) 0.5021(5) 0.9478(4) 0.092(3) Uani 1 1 d . . . . .
H21A H 0.055551 0.477458 0.990276 0.110 Uiso 1 1 calc R U . . .
H21B H -0.002259 0.475431 0.912783 0.110 Uiso 1 1 calc R U . . .
C22 C 0.0120(9) 0.5820(6) 0.9509(5) 0.124(3) Uani 1 1 d . . . . .
H22A H -0.067981 0.581851 0.959799 0.186 Uiso 1 1 calc R U . . .
H22B H 0.067091 0.608518 0.986162 0.186 Uiso 1 1 calc R U . . .
H22C H 0.009236 0.606489 0.908608 0.186 Uiso 1 1 calc R U . . .
C23 C 0.2770(8) 0.4979(6) 0.9942(4) 0.098(3) Uani 1 1 d . . . . .
H23A H 0.249593 0.521806 1.030879 0.118 Uiso 1 1 calc R U . . .
H23B H 0.342692 0.528225 0.984693 0.118 Uiso 1 1 calc R U . . .
C24 C 0.3256(8) 0.4194(6) 1.0164(5) 0.121(3) Uani 1 1 d . . . . .
H24A H 0.391233 0.423525 1.055541 0.181 Uiso 1 1 calc R U . . .
H24B H 0.261432 0.389466 1.026819 0.181 Uiso 1 1 calc R U . . .
H24C H 0.354533 0.395886 0.980633 0.181 Uiso 1 1 calc R U . . .
N1 N 0.1761(6) 0.4963(4) 0.9344(4) 0.088(2) Uani 1 1 d . . . . .
O1 O -0.0637(5) 0.5997(4) 0.3710(3) 0.105(2) Uani 1 1 d . . . . .
O2 O 0.3262(7) 0.6538(4) 0.3354(3) 0.126(2) Uani 1 1 d . . . . .
C1B C 0.1782(7) 0.2769(4) 0.8133(4) 0.070(2) Uani 1 1 d . . . . .
C2B C 0.1675(5) 0.2685(3) 0.8835(2) 0.067(2) Uani 1 1 d G . . . .
C3B C 0.2411(4) 0.2288(3) 0.9363(3) 0.081(2) Uani 1 1 d G . . . .
H3B H 0.312704 0.206509 0.930639 0.097 Uiso 1 1 calc R U . . .
C4B C 0.2076(5) 0.2225(3) 0.9975(3) 0.085(2) Uani 1 1 d G . . . .
H4B H 0.256802 0.195925 1.032813 0.102 Uiso 1 1 calc R U . . .
C5B C 0.1005(6) 0.2558(3) 1.0060(2) 0.083(2) Uani 1 1 d G . . . .
H5B H 0.078127 0.251542 1.046930 0.100 Uiso 1 1 calc R U . . .
C6B C 0.0270(4) 0.2954(3) 0.9532(3) 0.072(2) Uani 1 1 d G . . . .
H6B H -0.044648 0.317744 0.958872 0.087 Uiso 1 1 calc R U . . .
C7B C 0.0605(4) 0.3018(3) 0.8920(2) 0.066(2) Uani 1 1 d G . . . .
C8B C -0.0036(7) 0.3361(4) 0.8287(4) 0.060(2) Uani 1 1 d . . . . .
C9B C 0.0701(7) 0.3193(4) 0.7794(4) 0.064(2) Uani 1 1 d . . . . .
C10B C 0.0381(7) 0.3419(4) 0.7148(4) 0.074(2) Uani 1 1 d . . . . .
H10B H -0.030046 0.372871 0.703234 0.088 Uiso 1 1 calc R U . . .
C11B C 0.0969(7) 0.3235(5) 0.6620(4) 0.078(2) Uani 1 1 d . . . . .
H11B H 0.161073 0.289279 0.670439 0.094 Uiso 1 1 calc R U . . .
C12B C 0.0618(7) 0.3546(5) 0.6001(4) 0.075(2) Uani 1 1 d . . . . .
H12B H -0.000616 0.389984 0.594280 0.090 Uiso 1 1 calc R U . . .
C13B C 0.1101(7) 0.3390(5) 0.5423(4) 0.074(2) Uani 1 1 d . . . . .
H13B H 0.169750 0.302153 0.545637 0.089 Uiso 1 1 calc R U . . .
C14B C 0.0725(6) 0.3756(5) 0.4838(4) 0.081(2) Uani 1 1 d . . . . .
H14B H 0.015130 0.413322 0.483864 0.097 Uiso 1 1 calc R U . . .
C15B C 0.1080(5) 0.3651(3) 0.4202(2) 0.073(2) Uani 1 1 d G . . . .
C16B C 0.1809(5) 0.3057(3) 0.4085(3) 0.074(2) Uani 1 1 d G . . . .
H16B H 0.206258 0.269161 0.441404 0.089 Uiso 1 1 calc R U . . .
C17B C 0.2159(5) 0.3010(3) 0.3476(3) 0.085(2) Uani 1 1 d G . . . .
H17B H 0.264660 0.261252 0.339754 0.101 Uiso 1 1 calc R U . . .
C18B C 0.1780(5) 0.3556(4) 0.2984(2) 0.093(3) Uani 1 1 d G . . . .
C19B C 0.1051(5) 0.4150(3) 0.3101(3) 0.103(3) Uani 1 1 d G . . . .
H19B H 0.079737 0.451594 0.277224 0.124 Uiso 1 1 calc R U . . .
C20B C 0.0701(5) 0.4198(3) 0.3710(3) 0.094(3) Uani 1 1 d G . . . .
H20B H 0.021333 0.459504 0.378874 0.113 Uiso 1 1 calc R U . . .
C21B C 0.3106(17) 0.2965(7) 0.2247(6) 0.194(8) Uani 1 1 d . . . . .
H21C H 0.352841 0.315287 0.191586 0.233 Uiso 1 1 calc R U . . .
H21D H 0.369787 0.283442 0.265556 0.233 Uiso 1 1 calc R U . . .
C22B C 0.2373(14) 0.2361(10) 0.2001(6) 0.195(7) Uani 1 1 d . . . . .
H22D H 0.286495 0.195747 0.189505 0.293 Uiso 1 1 calc R U . . .
H22E H 0.195597 0.219396 0.233560 0.293 Uiso 1 1 calc R U . . .
H22F H 0.178799 0.250962 0.160237 0.293 Uiso 1 1 calc R U . . .
C23B C 0.1914(13) 0.4164(7) 0.1883(6) 0.148(5) Uani 1 1 d . . . . .
H23C H 0.196413 0.464478 0.211409 0.177 Uiso 1 1 calc R U . . .
H23D H 0.252011 0.416187 0.161333 0.177 Uiso 1 1 calc R U . . .
C24B C 0.0690(14) 0.4077(6) 0.1438(6) 0.177(6) Uani 1 1 d . . . . .
H24D H 0.054083 0.448273 0.111813 0.266 Uiso 1 1 calc R U . . .
H24E H 0.064451 0.360485 0.120350 0.266 Uiso 1 1 calc R U . . .
H24F H 0.008929 0.408710 0.170357 0.266 Uiso 1 1 calc R U . . .
N1B N 0.2179(9) 0.3544(5) 0.2386(4) 0.138(3) Uani 1 1 d . . . . .
O1B O 0.2622(5) 0.2535(3) 0.7903(3) 0.0932(17) Uani 1 1 d . . . . .
O2B O -0.0991(5) 0.3710(3) 0.8191(3) 0.0816(16) Uani 1 1 d . . . . .
C1C C 0.7806(8) 0.2419(5) 1.0921(4) 0.077(2) Uani 1 1 d . . . . .
C2C C 0.7919(6) 0.2337(3) 1.1657(2) 0.072(2) Uani 1 1 d G . . . .
C3C C 0.8906(4) 0.2440(3) 1.2199(4) 0.102(3) Uani 1 1 d G . . . .
H3C H 0.966481 0.256464 1.212432 0.122 Uiso 1 1 calc R U . . .
C4C C 0.8758(6) 0.2358(4) 1.2853(3) 0.119(3) Uani 1 1 d G . . . .
H4C H 0.941831 0.242741 1.321597 0.142 Uiso 1 1 calc R U . . .
C5C C 0.7623(8) 0.2173(4) 1.2965(2) 0.107(3) Uani 1 1 d G . . . .
H5C H 0.752431 0.211766 1.340256 0.128 Uiso 1 1 calc R U . . .
C6C C 0.6636(5) 0.2069(3) 1.2423(4) 0.086(2) Uani 1 1 d G . . . .
H6C H 0.587681 0.194514 1.249750 0.103 Uiso 1 1 calc R U . . .
C7C C 0.6784(5) 0.2152(3) 1.1769(3) 0.069(2) Uani 1 1 d G . . . .
C8C C 0.5899(8) 0.2102(5) 1.1122(4) 0.077(2) Uani 1 1 d . . . . .
C9C C 0.6535(7) 0.2287(4) 1.0597(4) 0.072(2) Uani 1 1 d . . . . .
C10C C 0.5949(7) 0.2416(5) 0.9942(4) 0.081(2) Uani 1 1 d . . . . .
H10C H 0.510936 0.234577 0.984277 0.097 Uiso 1 1 calc R U . . .
C11C C 0.6444(8) 0.2643(5) 0.9390(4) 0.083(2) Uani 1 1 d . . . . .
H11C H 0.728486 0.266569 0.944245 0.100 Uiso 1 1 calc R U . . .
C12C C 0.5702(8) 0.2827(5) 0.8790(4) 0.082(2) Uani 1 1 d . . . . .
H12C H 0.486880 0.280284 0.876402 0.098 Uiso 1 1 calc R U . . .
C13C C 0.6060(7) 0.3050(5) 0.8204(4) 0.079(2) Uani 1 1 d . . . . .
H13C H 0.688671 0.306265 0.821016 0.095 Uiso 1 1 calc R U . . .
C14C C 0.5270(7) 0.3245(4) 0.7640(4) 0.076(2) Uani 1 1 d . . . . .
H14C H 0.445891 0.324416 0.766838 0.091 Uiso 1 1 calc R U . . .
C15C C 0.5470(5) 0.3460(3) 0.6977(2) 0.070(2) Uani 1 1 d G . . . .
C16C C 0.6610(4) 0.3385(3) 0.6833(2) 0.073(2) Uani 1 1 d G . . . .
H16C H 0.727171 0.322613 0.716539 0.087 Uiso 1 1 calc R U . . .
C17C C 0.6761(4) 0.3547(3) 0.6190(3) 0.076(2) Uani 1 1 d G . . . .
H17C H 0.752349 0.349699 0.609324 0.091 Uiso 1 1 calc R U . . .
C18C C 0.5772(5) 0.3785(3) 0.5693(2) 0.075(2) Uani 1 1 d G . . . .
C19C C 0.4632(4) 0.3860(3) 0.5838(3) 0.076(2) Uani 1 1 d G . . . .
H19C H 0.397035 0.401844 0.550486 0.091 Uiso 1 1 calc R U . . .
C20C C 0.4481(4) 0.3697(3) 0.6480(3) 0.078(2) Uani 1 1 d G . . . .
H20C H 0.371855 0.374758 0.657700 0.093 Uiso 1 1 calc R U . . .
C21C C 0.7104(8) 0.3856(5) 0.4863(4) 0.091(3) Uani 1 1 d . . . . .
H21E H 0.773143 0.404522 0.523425 0.109 Uiso 1 1 calc R U . . .
H21F H 0.709602 0.417254 0.447405 0.109 Uiso 1 1 calc R U . . .
C22C C 0.7410(8) 0.3048(6) 0.4705(4) 0.112(3) Uani 1 1 d . . . . .
H22G H 0.818987 0.303777 0.459102 0.168 Uiso 1 1 calc R U . . .
H22H H 0.743357 0.273538 0.509152 0.168 Uiso 1 1 calc R U . . .
H22I H 0.679856 0.286262 0.433181 0.168 Uiso 1 1 calc R U . . .
C23C C 0.4872(9) 0.3980(6) 0.4457(5) 0.108(3) Uani 1 1 d . . . . .
H23E H 0.506683 0.374038 0.406705 0.129 Uiso 1 1 calc R U . . .
H23F H 0.418184 0.371567 0.455720 0.129 Uiso 1 1 calc R U . . .
C24C C 0.4531(10) 0.4757(7) 0.4292(5) 0.150(4) Uani 1 1 d . . . . .
H24G H 0.384466 0.477160 0.391408 0.224 Uiso 1 1 calc R U . . .
H24H H 0.431849 0.499514 0.467240 0.224 Uiso 1 1 calc R U . . .
H24I H 0.520371 0.501986 0.418212 0.224 Uiso 1 1 calc R U . . .
N1C N 0.5931(6) 0.3907(4) 0.5039(3) 0.092(2) Uani 1 1 d . . . . .
O1C O 0.8651(5) 0.2587(4) 1.0663(3) 0.1036(19) Uani 1 1 d . . . . .
O2C O 0.4833(6) 0.1931(4) 1.1051(3) 0.112(2) Uani 1 1 d . . . . .
C1A C 0.7768(7) 0.5487(5) 0.6064(4) 0.071(2) Uani 1 1 d . . . . .
C2A C 0.7241(5) 0.5946(3) 0.5467(3) 0.067(2) Uani 1 1 d G . . . .
C3A C 0.7597(4) 0.6016(3) 0.4861(3) 0.082(2) Uani 1 1 d G . . . .
H3A H 0.827835 0.575732 0.479632 0.098 Uiso 1 1 calc R U . . .
C4A C 0.6934(6) 0.6471(4) 0.4353(2) 0.091(3) Uani 1 1 d G . . . .
H4A H 0.717247 0.651743 0.394725 0.109 Uiso 1 1 calc R U . . .
C5A C 0.5915(6) 0.6857(3) 0.4450(3) 0.091(3) Uani 1 1 d G . . . .
H5A H 0.547208 0.716166 0.410921 0.109 Uiso 1 1 calc R U . . .
C6A C 0.5559(4) 0.6788(3) 0.5055(4) 0.086(2) Uani 1 1 d G . . . .
H6A H 0.487754 0.704579 0.512024 0.103 Uiso 1 1 calc R U . . .
C7A C 0.6222(5) 0.6332(3) 0.5564(2) 0.066(2) Uani 1 1 d G . . . .
C8A C 0.6077(7) 0.6177(5) 0.6246(4) 0.070(2) Uani 1 1 d . . . . .
C9A C 0.7024(6) 0.5630(4) 0.6559(4) 0.067(2) Uani 1 1 d . . . . .
C10A C 0.7247(7) 0.5306(4) 0.7175(4) 0.072(2) Uani 1 1 d . . . . .
H10A H 0.786407 0.494608 0.725818 0.086 Uiso 1 1 calc R U . . .
C11A C 0.6676(7) 0.5438(5) 0.7703(4) 0.074(2) Uani 1 1 d . . . . .
H11A H 0.604802 0.578880 0.764567 0.089 Uiso 1 1 calc R U . . .
C12A C 0.7012(7) 0.5070(5) 0.8293(4) 0.073(2) Uani 1 1 d . . . . .
H12A H 0.757276 0.468174 0.830970 0.087 Uiso 1 1 calc R U . . .
C13A C 0.6610(7) 0.5204(5) 0.8893(4) 0.073(2) Uani 1 1 d . . . . .
H13A H 0.604390 0.558514 0.889177 0.088 Uiso 1 1 calc R U . . .
C14A C 0.7008(7) 0.4807(4) 0.9465(4) 0.076(2) Uani 1 1 d . . . . .
H14A H 0.755209 0.442104 0.943406 0.091 Uiso 1 1 calc R U . . .
C15A C 0.6723(5) 0.4885(3) 1.0122(2) 0.068(2) Uani 1 1 d G . . . .
C16A C 0.7177(5) 0.4334(3) 1.0599(3) 0.091(3) Uani 1 1 d G . . . .
H16A H 0.764548 0.394118 1.049196 0.110 Uiso 1 1 calc R U . . .
C17A C 0.6931(5) 0.4371(3) 1.1235(3) 0.100(3) Uani 1 1 d G . . . .
H17A H 0.723477 0.400266 1.155391 0.121 Uiso 1 1 calc R U . . .
C18A C 0.6231(6) 0.4958(4) 1.1395(2) 0.094(3) Uani 1 1 d G . . . .
C19A C 0.5777(5) 0.5509(3) 1.0918(3) 0.082(2) Uani 1 1 d G . . . .
H19A H 0.530916 0.590201 1.102518 0.098 Uiso 1 1 calc R U . . .
C20A C 0.6023(4) 0.5472(3) 1.0282(3) 0.069(2) Uani 1 1 d G . . . .
H20A H 0.571986 0.584054 0.996323 0.082 Uiso 1 1 calc R U . . .
C21A C 0.6170(14) 0.4339(8) 1.2503(6) 0.154(5) Uani 1 1 d . . . . .
H21G H 0.557170 0.433758 1.277747 0.184 Uiso 1 1 calc R U . . .
H21H H 0.610502 0.386455 1.226082 0.184 Uiso 1 1 calc R U . . .
C22A C 0.7353(14) 0.4409(8) 1.2923(6) 0.191(6) Uani 1 1 d . . . . .
H22J H 0.750450 0.399617 1.323466 0.287 Uiso 1 1 calc R U . . .
H22K H 0.794388 0.440398 1.265098 0.287 Uiso 1 1 calc R U . . .
H22L H 0.741164 0.487606 1.316659 0.287 Uiso 1 1 calc R U . . .
C23A C 0.4808(13) 0.5583(8) 1.2179(6) 0.154(5) Uani 1 1 d . . . . .
H23G H 0.423079 0.575522 1.177857 0.185 Uiso 1 1 calc R U . . .
H23H H 0.438994 0.538790 1.250897 0.185 Uiso 1 1 calc R U . . .
C24A C 0.5670(11) 0.6086(10) 1.2429(6) 0.194(7) Uani 1 1 d . . . . .
H24J H 0.530367 0.652395 1.257720 0.290 Uiso 1 1 calc R U . . .
H24K H 0.624142 0.586858 1.280302 0.290 Uiso 1 1 calc R U . . .
H24L H 0.608532 0.622883 1.208666 0.290 Uiso 1 1 calc R U . . .
N1A N 0.5916(9) 0.4980(5) 1.2012(4) 0.147(4) Uani 1 1 d . . . . .
O1A O 0.8663(5) 0.5079(3) 0.6130(2) 0.0859(16) Uani 1 1 d . . . . .
O2A O 0.5280(5) 0.6442(3) 0.6495(3) 0.0968(18) Uani 1 1 d . . . . .

loop_
_atom_site_aniso_label
_atom_site_aniso_U_11
_atom_site_aniso_U_22
_atom_site_aniso_U_33
_atom_site_aniso_U_23
_atom_site_aniso_U_13
_atom_site_aniso_U_12
C1 0.100(8) 0.070(6) 0.080(6) 0.005(5) 0.021(6) 0.014(5)
C2 0.091(6) 0.065(6) 0.080(7) 0.004(5) -0.002(6) 0.016(5)
C3 0.116(8) 0.091(7) 0.118(9) 0.017(7) -0.010(8) 0.033(6)
C4 0.190(13) 0.093(8) 0.093(9) 0.011(6) -0.014(8) 0.045(8)
C5 0.206(13) 0.096(8) 0.075(8) 0.005(6) -0.004(8) 0.050(9)
C6 0.150(9) 0.091(7) 0.100(8) 0.014(6) 0.027(8) 0.030(7)
C7 0.123(8) 0.067(6) 0.072(7) 0.005(5) 0.015(6) 0.012(5)
C8 0.095(7) 0.099(7) 0.076(7) -0.001(5) 0.024(6) -0.008(6)
C9 0.082(6) 0.078(6) 0.069(6) -0.006(5) 0.009(5) -0.010(5)
C10 0.093(6) 0.095(7) 0.082(7) -0.014(5) 0.014(6) -0.019(5)
C11 0.088(6) 0.096(7) 0.069(6) -0.017(5) 0.017(5) -0.009(5)
C12 0.089(6) 0.094(6) 0.078(6) -0.023(5) 0.025(5) -0.024(5)
C13 0.083(6) 0.086(6) 0.081(6) -0.010(5) 0.025(5) -0.007(5)
C14 0.079(5) 0.077(6) 0.084(6) -0.013(5) 0.009(5) -0.005(4)
C15 0.075(6) 0.073(6) 0.068(6) -0.006(4) 0.012(5) -0.006(5)
C16 0.068(6) 0.069(6) 0.072(6) -0.008(4) 0.001(4) -0.008(4)
C17 0.066(5) 0.078(6) 0.074(6) 0.000(5) 0.009(5) -0.001(4)
C18 0.082(6) 0.074(5) 0.063(6) -0.005(4) 0.020(5) -0.011(5)
C19 0.073(6) 0.103(7) 0.073(6) 0.013(5) 0.015(4) -0.001(5)
C20 0.061(5) 0.103(7) 0.075(6) 0.005(5) 0.013(5) -0.004(5)
C21 0.106(7) 0.095(7) 0.075(6) -0.002(5) 0.020(5) -0.012(6)
C22 0.152(9) 0.097(8) 0.130(8) -0.026(6) 0.048(7) 0.002(7)
C23 0.100(7) 0.114(8) 0.077(6) 0.010(6) 0.012(5) -0.015(6)
C24 0.108(7) 0.123(9) 0.117(8) 0.031(7) -0.003(6) -0.030(7)
N1 0.071(5) 0.110(6) 0.080(5) 0.000(4) 0.011(4) -0.001(4)
O1 0.087(4) 0.121(5) 0.109(5) 0.005(4) 0.026(4) 0.006(4)
O2 0.102(5) 0.170(7) 0.107(5) 0.011(4) 0.025(4) -0.031(5)
C1B 0.059(5) 0.068(6) 0.089(6) 0.005(5) 0.031(5) -0.002(5)
C2B 0.054(5) 0.056(5) 0.090(6) 0.013(4) 0.018(4) 0.005(4)
C3B 0.062(5) 0.071(6) 0.110(7) 0.003(5) 0.019(5) 0.003(4)
C4B 0.081(6) 0.085(6) 0.084(6) 0.012(5) 0.010(5) -0.001(5)
C5B 0.076(6) 0.089(6) 0.082(6) -0.004(5) 0.013(5) -0.003(5)
C6B 0.053(5) 0.080(6) 0.080(6) -0.015(5) 0.008(5) -0.003(4)
C7B 0.058(5) 0.069(5) 0.075(6) -0.008(4) 0.026(4) -0.002(4)
C8B 0.053(5) 0.056(5) 0.071(5) 0.001(4) 0.014(4) -0.003(4)
C9B 0.064(5) 0.072(5) 0.055(5) -0.002(4) 0.011(4) 0.005(4)
C10B 0.064(5) 0.067(5) 0.095(7) -0.020(5) 0.027(5) 0.000(4)
C11B 0.066(5) 0.080(6) 0.088(6) -0.003(5) 0.014(5) 0.008(5)
C12B 0.063(5) 0.075(6) 0.085(6) -0.018(5) 0.012(5) 0.012(4)
C13B 0.069(5) 0.075(6) 0.073(6) -0.005(5) 0.009(5) 0.009(4)
C14B 0.071(5) 0.084(6) 0.084(6) -0.008(5) 0.012(5) 0.021(4)
C15B 0.071(5) 0.071(6) 0.067(5) -0.008(5) -0.004(4) 0.006(5)
C16B 0.084(6) 0.073(6) 0.059(6) -0.001(4) 0.003(4) 0.021(5)
C17B 0.101(6) 0.081(6) 0.063(5) 0.005(5) 0.001(5) 0.039(5)
C18B 0.121(7) 0.094(7) 0.058(6) -0.013(6) 0.009(5) 0.022(6)
C19B 0.156(8) 0.067(6) 0.081(7) 0.004(5) 0.015(6) 0.034(6)
C20B 0.119(7) 0.075(6) 0.081(6) -0.011(6) 0.009(6) 0.038(6)
C21B 0.40(3) 0.104(10) 0.084(8) -0.008(7) 0.072(12) 0.006(14)
C22B 0.233(17) 0.230(19) 0.122(11) 0.043(11) 0.041(11) 0.116(15)
C23B 0.223(14) 0.125(10) 0.097(8) 0.022(8) 0.040(8) 0.055(10)
C24B 0.313(19) 0.102(9) 0.107(9) -0.002(7) 0.029(11) 0.042(11)
N1B 0.224(10) 0.096(6) 0.098(6) 0.005(6) 0.048(6) 0.071(7)
O1B 0.069(4) 0.100(4) 0.123(5) 0.015(3) 0.047(3) 0.020(3)
O2B 0.054(3) 0.096(4) 0.093(4) 0.000(3) 0.014(3) 0.021(3)
C1C 0.074(6) 0.077(6) 0.085(6) 0.001(5) 0.031(5) 0.000(5)
C2C 0.083(6) 0.059(5) 0.072(6) 0.001(4) 0.012(5) 0.001(4)
C3C 0.096(7) 0.103(8) 0.095(7) 0.013(6) 0.001(7) -0.003(6)
C4C 0.161(11) 0.100(8) 0.077(8) -0.005(6) -0.010(7) -0.003(7)
C5C 0.158(9) 0.084(7) 0.077(7) 0.000(5) 0.025(8) -0.006(7)
C6C 0.105(7) 0.072(6) 0.081(6) 0.010(5) 0.024(6) -0.018(5)
C7C 0.088(6) 0.057(5) 0.064(6) -0.005(4) 0.022(5) -0.019(4)
C8C 0.077(6) 0.075(6) 0.076(6) 0.008(4) 0.013(5) -0.021(5)
C9C 0.075(6) 0.079(6) 0.061(5) 0.011(4) 0.015(5) -0.007(4)
C10C 0.090(6) 0.080(6) 0.071(6) -0.005(5) 0.016(5) -0.022(5)
C11C 0.083(6) 0.099(6) 0.072(6) -0.007(5) 0.026(5) -0.024(5)
C12C 0.092(6) 0.094(7) 0.061(6) -0.001(5) 0.022(5) -0.021(5)
C13C 0.077(6) 0.095(6) 0.064(6) 0.000(5) 0.014(5) -0.018(5)
C14C 0.086(6) 0.082(6) 0.064(6) -0.007(5) 0.028(5) -0.017(5)
C15C 0.070(6) 0.068(5) 0.073(6) -0.006(4) 0.019(5) -0.017(4)
C16C 0.075(6) 0.088(6) 0.056(5) 0.002(4) 0.016(4) -0.009(5)
C17C 0.062(5) 0.093(6) 0.074(6) 0.002(5) 0.018(5) -0.005(4)
C18C 0.077(6) 0.084(6) 0.061(6) 0.002(4) 0.010(5) -0.016(5)
C19C 0.063(6) 0.088(6) 0.075(6) 0.003(5) 0.011(4) -0.007(5)
C20C 0.068(6) 0.084(6) 0.082(6) -0.004(5) 0.019(5) -0.004(5)
C21C 0.083(6) 0.120(8) 0.074(5) 0.008(5) 0.029(5) -0.005(6)
C22C 0.113(7) 0.111(8) 0.116(7) -0.014(6) 0.037(6) -0.001(6)
C23C 0.114(7) 0.116(9) 0.097(7) -0.001(6) 0.031(6) -0.012(7)
C24C 0.162(11) 0.122(11) 0.154(10) 0.019(8) 0.012(8) 0.014(8)
N1C 0.075(5) 0.135(7) 0.060(4) 0.007(4) 0.005(4) -0.003(4)
O1C 0.074(4) 0.137(5) 0.103(4) 0.012(4) 0.027(3) 0.011(4)
O2C 0.091(4) 0.150(6) 0.096(5) 0.019(4) 0.022(4) -0.045(4)
C1A 0.061(5) 0.077(6) 0.070(6) -0.009(5) 0.007(5) 0.003(5)
C2A 0.060(5) 0.078(6) 0.063(5) -0.017(4) 0.014(4) -0.005(4)
C3A 0.072(5) 0.089(6) 0.083(6) -0.016(5) 0.013(5) -0.006(5)
C4A 0.093(7) 0.102(7) 0.075(6) -0.003(6) 0.012(6) -0.018(6)
C5A 0.095(7) 0.075(6) 0.093(7) 0.005(5) 0.002(5) -0.012(6)
C6A 0.074(6) 0.073(6) 0.104(7) 0.002(5) 0.008(6) -0.004(5)
C7A 0.055(5) 0.066(5) 0.074(6) -0.007(5) 0.009(4) -0.001(4)
C8A 0.052(5) 0.077(6) 0.085(6) -0.009(5) 0.022(5) -0.004(5)
C9A 0.053(5) 0.069(6) 0.081(6) -0.013(5) 0.018(5) 0.000(4)
C10A 0.065(5) 0.072(6) 0.076(6) -0.003(5) 0.013(4) 0.009(4)
C11A 0.081(6) 0.080(6) 0.068(6) -0.006(5) 0.031(5) 0.009(5)
C12A 0.075(5) 0.076(6) 0.069(6) 0.000(5) 0.021(4) 0.003(4)
C13A 0.068(5) 0.080(6) 0.071(6) -0.008(5) 0.014(4) 0.006(4)
C14A 0.072(5) 0.071(6) 0.081(7) -0.008(5) 0.011(5) 0.000(4)
C15A 0.072(5) 0.071(6) 0.059(5) -0.001(5) 0.010(4) 0.000(5)
C16A 0.118(7) 0.081(6) 0.071(6) 0.001(6) 0.012(5) 0.023(6)
C17A 0.129(8) 0.071(7) 0.092(7) 0.007(6) 0.006(6) 0.035(6)
C18A 0.149(8) 0.081(6) 0.050(6) 0.008(5) 0.014(5) 0.024(6)
C19A 0.096(6) 0.080(6) 0.067(5) -0.007(5) 0.013(5) 0.014(5)
C20A 0.062(5) 0.058(5) 0.081(6) 0.006(4) 0.007(4) 0.002(4)
C21A 0.224(14) 0.153(12) 0.090(8) 0.000(9) 0.049(9) 0.029(11)
C22A 0.28(2) 0.152(12) 0.118(10) 0.001(9) 0.007(12) 0.021(13)
C23A 0.204(13) 0.159(12) 0.100(8) 0.016(8) 0.037(8) -0.048(11)
C24A 0.146(11) 0.26(2) 0.153(12) 0.071(12) -0.002(9) -0.050(12)
N1A 0.249(11) 0.119(7) 0.077(6) 0.020(6) 0.043(6) 0.083(8)
O1A 0.069(4) 0.105(4) 0.083(4) -0.008(3) 0.017(3) 0.023(4)
O2A 0.079(4) 0.116(5) 0.102(4) -0.005(4) 0.036(3) 0.023(4)

loop_
_atom_type_symbol
_atom_type_description
_atom_type_scat_dispersion_real
_atom_type_scat_dispersion_imag
_atom_type_scat_source
C C 0.0033 0.0016 'International Tables Vol C Tables 4.2.6.8 and 6.1.1.4'
H H 0.0000 0.0000 'International Tables Vol C Tables 4.2.6.8 and 6.1.1.4'
N N 0.0061 0.0033 'International Tables Vol C Tables 4.2.6.8 and 6.1.1.4'
O O 0.0106 0.0060 'International Tables Vol C Tables 4.2.6.8 and 6.1.1.4'

loop_
_geom_angle_atom_site_label_1
_geom_angle_atom_site_label_2
_geom_angle_atom_site_label_3
_geom_angle
_geom_angle_site_symmetry_1
_geom_angle_site_symmetry_3
_geom_angle_publ_flag
O1 C1 C9 128.4(8) . . ?
O1 C1 C2 125.3(9) . . ?
C9 C1 C2 106.2(8) . . ?
C3 C2 C7 120.0 . . ?
C3 C2 C1 129.8(7) . . ?
C7 C2 C1 110.1(7) . . ?
C2 C3 C4 120.0 . . ?
C2 C3 H3 120.0 . . ?
C4 C3 H3 120.0 . . ?
C5 C4 C3 120.0 . . ?
C5 C4 H4 120.0 . . ?
C3 C4 H4 120.0 . . ?
C4 C5 C6 120.0 . . ?
C4 C5 H5 120.0 . . ?
C6 C5 H5 120.0 . . ?
C7 C6 C5 120.0 . . ?
C7 C6 H6 120.0 . . ?
C5 C6 H6 120.0 . . ?
C6 C7 C2 120.0 . . ?
C6 C7 C8 131.3(7) . . ?
C2 C7 C8 108.4(7) . . ?
O2 C8 C7 125.7(8) . . ?
O2 C8 C9 126.4(8) . . ?
C7 C8 C9 107.6(8) . . ?
C10 C9 C8 123.6(8) . . ?
C10 C9 C1 128.4(8) . . ?
C8 C9 C1 107.2(8) . . ?
C9 C10 C11 129.8(8) . . ?
C9 C10 H10 115.1 . . ?
C11 C10 H10 115.1 . . ?
C12 C11 C10 122.8(8) . . ?
C12 C11 H11 118.6 . . ?
C10 C11 H11 118.6 . . ?
C11 C12 C13 127.9(8) . . ?
C11 C12 H12 116.1 . . ?
C13 C12 H12 116.1 . . ?
C14 C13 C12 122.5(8) . . ?
C14 C13 H13 118.7 . . ?
C12 C13 H13 118.7 . . ?
C13 C14 C15 127.9(8) . . ?
C13 C14 H14 116.1 . . ?
C15 C14 H14 116.1 . . ?
C16 C15 C20 120.0 . . ?
C16 C15 C14 121.8(5) . . ?
C20 C15 C14 117.9(5) . . ?
C17 C16 C15 120.0 . . ?
C17 C16 H16 120.0 . . ?
C15 C16 H16 120.0 . . ?
C16 C17 C18 120.0 . . ?
C16 C17 H17 120.0 . . ?
C18 C17 H17 120.0 . . ?
N1 C18 C17 120.2(5) . . ?
N1 C18 C19 119.8(5) . . ?
C17 C18 C19 120.0 . . ?
C20 C19 C18 120.0 . . ?
C20 C19 H19 120.0 . . ?
C18 C19 H19 120.0 . . ?
C19 C20 C15 120.0 . . ?
C19 C20 H20 120.0 . . ?
C15 C20 H20 120.0 . . ?
N1 C21 C22 113.6(8) . . ?
N1 C21 H21A 108.8 . . ?
C22 C21 H21A 108.8 . . ?
N1 C21 H21B 108.8 . . ?
C22 C21 H21B 108.8 . . ?
H21A C21 H21B 107.7 . . ?
C21 C22 H22A 109.5 . . ?
C21 C22 H22B 109.5 . . ?
H22A C22 H22B 109.5 . . ?
C21 C22 H22C 109.5 . . ?
H22A C22 H22C 109.5 . . ?
H22B C22 H22C 109.5 . . ?
N1 C23 C24 112.7(8) . . ?
N1 C23 H23A 109.0 . . ?
C24 C23 H23A 109.0 . . ?
N1 C23 H23B 109.0 . . ?
C24 C23 H23B 109.0 . . ?
H23A C23 H23B 107.8 . . ?
C23 C24 H24A 109.5 . . ?
C23 C24 H24B 109.5 . . ?
H24A C24 H24B 109.5 . . ?
C23 C24 H24C 109.5 . . ?
H24A C24 H24C 109.5 . . ?
H24B C24 H24C 109.5 . . ?
C18 N1 C21 122.3(6) . . ?
C18 N1 C23 121.8(7) . . ?
C21 N1 C23 115.1(7) . . ?
O1B C1B C9B 128.9(7) . . ?
O1B C1B C2B 125.6(7) . . ?
C9B C1B C2B 105.4(6) . . ?
C3B C2B C7B 120.0 . . ?
C3B C2B C1B 129.6(5) . . ?
C7B C2B C1B 110.2(5) . . ?
C2B C3B C4B 120.0 . . ?
C2B C3B H3B 120.0 . . ?
C4B C3B H3B 120.0 . . ?
C5B C4B C3B 120.0 . . ?
C5B C4B H4B 120.0 . . ?
C3B C4B H4B 120.0 . . ?
C4B C5B C6B 120.0 . . ?
C4B C5B H5B 120.0 . . ?
C6B C5B H5B 120.0 . . ?
C7B C6B C5B 120.0 . . ?
C7B C6B H6B 120.0 . . ?
C5B C6B H6B 120.0 . . ?
C6B C7B C2B 120.0 . . ?
C6B C7B C8B 130.3(5) . . ?
C2B C7B C8B 109.6(5) . . ?
O2B C8B C7B 126.4(7) . . ?
O2B C8B C9B 127.5(7) . . ?
C7B C8B C9B 106.1(6) . . ?
C10B C9B C1B 128.5(7) . . ?
C10B C9B C8B 122.8(7) . . ?
C1B C9B C8B 108.7(7) . . ?
C9B C10B C11B 127.3(7) . . ?
C9B C10B H10B 116.4 . . ?
C11B C10B H10B 116.4 . . ?
C12B C11B C10B 121.7(8) . . ?
C12B C11B H11B 119.1 . . ?
C10B C11B H11B 119.1 . . ?
C11B C12B C13B 127.2(8) . . ?
C11B C12B H12B 116.4 . . ?
C13B C12B H12B 116.4 . . ?
C14B C13B C12B 122.5(7) . . ?
C14B C13B H13B 118.8 . . ?
C12B C13B H13B 118.8 . . ?
C13B C14B C15B 129.6(7) . . ?
C13B C14B H14B 115.2 . . ?
C15B C14B H14B 115.2 . . ?
C16B C15B C20B 120.0 . . ?
C16B C15B C14B 123.0(5) . . ?
C20B C15B C14B 116.9(5) . . ?
C15B C16B C17B 120.0 . . ?
C15B C16B H16B 120.0 . . ?
C17B C16B H16B 120.0 . . ?
C18B C17B C16B 120.0 . . ?
C18B C17B H17B 120.0 . . ?
C16B C17B H17B 120.0 . . ?
C17B C18B C19B 120.0 . . ?
C17B C18B N1B 120.9(6) . . ?
C19B C18B N1B 119.0(6) . . ?
C20B C19B C18B 120.0 . . ?
C20B C19B H19B 120.0 . . ?
C18B C19B H19B 120.0 . . ?
C19B C20B C15B 120.0 . . ?
C19B C20B H20B 120.0 . . ?
C15B C20B H20B 120.0 . . ?
C22B C21B N1B 102.2(15) . . ?
C22B C21B H21C 111.3 . . ?
N1B C21B H21C 111.3 . . ?
C22B C21B H21D 111.3 . . ?
N1B C21B H21D 111.3 . . ?
H21C C21B H21D 109.2 . . ?
C21B C22B H22D 109.5 . . ?
C21B C22B H22E 109.5 . . ?
H22D C22B H22E 109.5 . . ?
C21B C22B H22F 109.5 . . ?
H22D C22B H22F 109.5 . . ?
H22E C22B H22F 109.5 . . ?
C24B C23B N1B 111.0(12) . . ?
C24B C23B H23C 109.4 . . ?
N1B C23B H23C 109.4 . . ?
C24B C23B H23D 109.4 . . ?
N1B C23B H23D 109.4 . . ?
H23C C23B H23D 108.0 . . ?
C23B C24B H24D 109.5 . . ?
C23B C24B H24E 109.5 . . ?
H24D C24B H24E 109.5 . . ?
C23B C24B H24F 109.5 . . ?
H24D C24B H24F 109.5 . . ?
H24E C24B H24F 109.5 . . ?
C18B N1B C23B 122.7(8) . . ?
C18B N1B C21B 122.8(8) . . ?
C23B N1B C21B 113.7(9) . . ?
O1C C1C C9C 128.8(8) . . ?
O1C C1C C2C 124.3(8) . . ?
C9C C1C C2C 106.9(6) . . ?
C3C C2C C7C 120.0 . . ?
C3C C2C C1C 131.2(6) . . ?
C7C C2C C1C 108.7(6) . . ?
C4C C3C C2C 120.0 . . ?
C4C C3C H3C 120.0 . . ?
C2C C3C H3C 120.0 . . ?
C3C C4C C5C 120.0 . . ?
C3C C4C H4C 120.0 . . ?
C5C C4C H4C 120.0 . . ?
C4C C5C C6C 120.0 . . ?
C4C C5C H5C 120.0 . . ?
C6C C5C H5C 120.0 . . ?
C7C C6C C5C 120.0 . . ?
C7C C6C H6C 120.0 . . ?
C5C C6C H6C 120.0 . . ?
C6C C7C C2C 120.0 . . ?
C6C C7C C8C 130.7(6) . . ?
C2C C7C C8C 109.2(6) . . ?
O2C C8C C9C 127.5(8) . . ?
O2C C8C C7C 125.0(7) . . ?
C9C C8C C7C 107.5(7) . . ?
C10C C9C C1C 128.5(7) . . ?
C10C C9C C8C 123.2(7) . . ?
C1C C9C C8C 107.6(7) . . ?
C9C C10C C11C 129.1(8) . . ?
C9C C10C H10C 115.5 . . ?
C11C C10C H10C 115.5 . . ?
C12C C11C C10C 120.6(8) . . ?
C12C C11C H11C 119.7 . . ?
C10C C11C H11C 119.7 . . ?
C11C C12C C13C 126.8(8) . . ?
C11C C12C H12C 116.6 . . ?
C13C C12C H12C 116.6 . . ?
C14C C13C C12C 123.0(8) . . ?
C14C C13C H13C 118.5 . . ?
C12C C13C H13C 118.5 . . ?
C13C C14C C15C 130.5(7) . . ?
C13C C14C H14C 114.8 . . ?
C15C C14C H14C 114.8 . . ?
C16C C15C C20C 120.0 . . ?
C16C C15C C14C 121.0(5) . . ?
C20C C15C C14C 118.9(5) . . ?
C17C C16C C15C 120.0 . . ?
C17C C16C H16C 120.0 . . ?
C15C C16C H16C 120.0 . . ?
C16C C17C C18C 120.0 . . ?
C16C C17C H17C 120.0 . . ?
C18C C17C H17C 120.0 . . ?
C19C C18C C17C 120.0 . . ?
C19C C18C N1C 120.9(5) . . ?
C17C C18C N1C 119.0(5) . . ?
C18C C19C C20C 120.0 . . ?
C18C C19C H19C 120.0 . . ?
C20C C19C H19C 120.0 . . ?
C19C C20C C15C 120.0 . . ?
C19C C20C H20C 120.0 . . ?
C15C C20C H20C 120.0 . . ?
N1C C21C C22C 111.9(8) . . ?
N1C C21C H21E 109.2 . . ?
C22C C21C H21E 109.2 . . ?
N1C C21C H21F 109.2 . . ?
C22C C21C H21F 109.2 . . ?
H21E C21C H21F 107.9 . . ?
C21C C22C H22G 109.5 . . ?
C21C C22C H22H 109.5 . . ?
H22G C22C H22H 109.5 . . ?
C21C C22C H22I 109.5 . . ?
H22G C22C H22I 109.5 . . ?
H22H C22C H22I 109.5 . . ?
C24C C23C N1C 113.0(9) . . ?
C24C C23C H23E 109.0 . . ?
N1C C23C H23E 109.0 . . ?
C24C C23C H23F 109.0 . . ?
N1C C23C H23F 109.0 . . ?
H23E C23C H23F 107.8 . . ?
C23C C24C H24G 109.5 . . ?
C23C C24C H24H 109.5 . . ?
H24G C24C H24H 109.5 . . ?
C23C C24C H24I 109.5 . . ?
H24G C24C H24I 109.5 . . ?
H24H C24C H24I 109.5 . . ?
C18C N1C C21C 123.2(6) . . ?
C18C N1C C23C 121.3(7) . . ?
C21C N1C C23C 114.8(7) . . ?
O1A C1A C2A 125.7(7) . . ?
O1A C1A C9A 127.7(7) . . ?
C2A C1A C9A 106.6(7) . . ?
C3A C2A C7A 120.0 . . ?
C3A C2A C1A 129.8(6) . . ?
C7A C2A C1A 110.1(6) . . ?
C4A C3A C2A 120.0 . . ?
C4A C3A H3A 120.0 . . ?
C2A C3A H3A 120.0 . . ?
C3A C4A C5A 120.0 . . ?
C3A C4A H4A 120.0 . . ?
C5A C4A H4A 120.0 . . ?
C6A C5A C4A 120.0 . . ?
C6A C5A H5A 120.0 . . ?
C4A C5A H5A 120.0 . . ?
C5A C6A C7A 120.0 . . ?
C5A C6A H6A 120.0 . . ?
C7A C6A H6A 120.0 . . ?
C6A C7A C2A 120.0 . . ?
C6A C7A C8A 131.4(6) . . ?
C2A C7A C8A 108.6(6) . . ?
O2A C8A C7A 125.1(7) . . ?
O2A C8A C9A 126.9(8) . . ?
C7A C8A C9A 107.9(7) . . ?
C10A C9A C1A 123.3(7) . . ?
C10A C9A C8A 130.1(7) . . ?
C1A C9A C8A 106.6(7) . . ?
C9A C10A C11A 128.7(7) . . ?
C9A C10A H10A 115.6 . . ?
C11A C10A H10A 115.6 . . ?
C12A C11A C10A 121.6(8) . . ?
C12A C11A H11A 119.2 . . ?
C10A C11A H11A 119.2 . . ?
C11A C12A C13A 127.6(8) . . ?
C11A C12A H12A 116.2 . . ?
C13A C12A H12A 116.2 . . ?
C14A C13A C12A 123.4(8) . . ?
C14A C13A H13A 118.3 . . ?
C12A C13A H13A 118.3 . . ?
C13A C14A C15A 130.4(7) . . ?
C13A C14A H14A 114.8 . . ?
C15A C14A H14A 114.8 . . ?
C16A C15A C20A 120.0 . . ?
C16A C15A C14A 117.0(6) . . ?
C20A C15A C14A 123.0(6) . . ?
C15A C16A C17A 120.0 . . ?
C15A C16A H16A 120.0 . . ?
C17A C16A H16A 120.0 . . ?
C18A C17A C16A 120.0 . . ?
C18A C17A H17A 120.0 . . ?
C16A C17A H17A 120.0 . . ?
N1A C18A C17A 120.8(6) . . ?
N1A C18A C19A 119.1(6) . . ?
C17A C18A C19A 120.0 . . ?
C20A C19A C18A 120.0 . . ?
C20A C19A H19A 120.0 . . ?
C18A C19A H19A 120.0 . . ?
C19A C20A C15A 120.0 . . ?
C19A C20A H20A 120.0 . . ?
C15A C20A H20A 120.0 . . ?
C22A C21A N1A 110.2(13) . . ?
C22A C21A H21G 109.6 . . ?
N1A C21A H21G 109.6 . . ?
C22A C21A H21H 109.6 . . ?
N1A C21A H21H 109.6 . . ?
H21G C21A H21H 108.1 . . ?
C21A C22A H22J 109.5 . . ?
C21A C22A H22K 109.5 . . ?
H22J C22A H22K 109.5 . . ?
C21A C22A H22L 109.5 . . ?
H22J C22A H22L 109.5 . . ?
H22K C22A H22L 109.5 . . ?
C24A C23A N1A 89.6(12) . . ?
C24A C23A H23G 113.7 . . ?
N1A C23A H23G 113.7 . . ?
C24A C23A H23H 113.7 . . ?
N1A C23A H23H 113.7 . . ?
H23G C23A H23H 111.0 . . ?
C23A C24A H24J 109.5 . . ?
C23A C24A H24K 109.5 . . ?
H24J C24A H24K 109.5 . . ?
C23A C24A H24L 109.5 . . ?
H24J C24A H24L 109.5 . . ?
H24K C24A H24L 109.5 . . ?
C18A N1A C21A 122.5(8) . . ?
C18A N1A C23A 122.8(7) . . ?
C21A N1A C23A 111.8(9) . . ?

loop_
_geom_bond_atom_site_label_1
_geom_bond_atom_site_label_2
_geom_bond_distance
_geom_bond_site_symmetry_2
_geom_bond_publ_flag
C1 O1 1.221(9) . ?
C1 C9 1.467(11) . ?
C1 C2 1.468(10) . ?
C2 C3 1.3900 . ?
C2 C7 1.3900 . ?
C3 C4 1.3900 . ?
C3 H3 0.9300 . ?
C4 C5 1.3900 . ?
C4 H4 0.9300 . ?
C5 C6 1.3900 . ?
C5 H5 0.9300 . ?
C6 C7 1.3900 . ?
C6 H6 0.9300 . ?
C7 C8 1.463(10) . ?
C8 O2 1.234(9) . ?
C8 C9 1.464(11) . ?
C9 C10 1.349(10) . ?
C10 C11 1.391(11) . ?
C10 H10 0.9300 . ?
C11 C12 1.359(10) . ?
C11 H11 0.9300 . ?
C12 C13 1.420(10) . ?
C12 H12 0.9300 . ?
C13 C14 1.353(10) . ?
C13 H13 0.9300 . ?
C14 C15 1.460(9) . ?
C14 H14 0.9300 . ?
C15 C16 1.3900 . ?
C15 C20 1.3900 . ?
C16 C17 1.3900 . ?
C16 H16 0.9300 . ?
C17 C18 1.3900 . ?
C17 H17 0.9300 . ?
C18 N1 1.387(7) . ?
C18 C19 1.3900 . ?
C19 C20 1.3900 . ?
C19 H19 0.9300 . ?
C20 H20 0.9300 . ?
C21 N1 1.456(10) . ?
C21 C22 1.503(12) . ?
C21 H21A 0.9700 . ?
C21 H21B 0.9700 . ?
C22 H22A 0.9600 . ?
C22 H22B 0.9600 . ?
C22 H22C 0.9600 . ?
C23 N1 1.466(9) . ?
C23 C24 1.525(13) . ?
C23 H23A 0.9700 . ?
C23 H23B 0.9700 . ?
C24 H24A 0.9600 . ?
C24 H24B 0.9600 . ?
C24 H24C 0.9600 . ?
C1B O1B 1.222(8) . ?
C1B C9B 1.464(10) . ?
C1B C2B 1.473(8) . ?
C2B C3B 1.3900 . ?
C2B C7B 1.3900 . ?
C3B C4B 1.3900 . ?
C3B H3B 0.9300 . ?
C4B C5B 1.3900 . ?
C4B H4B 0.9300 . ?
C5B C6B 1.3900 . ?
C5B H5B 0.9300 . ?
C6B C7B 1.3900 . ?
C6B H6B 0.9300 . ?
C7B C8B 1.460(8) . ?
C8B O2B 1.219(8) . ?
C8B C9B 1.474(9) . ?
C9B C10B 1.346(9) . ?
C10B C11B 1.425(9) . ?
C10B H10B 0.9300 . ?
C11B C12B 1.352(10) . ?
C11B H11B 0.9300 . ?
C12B C13B 1.433(10) . ?
C12B H12B 0.9300 . ?
C13B C14B 1.339(10) . ?
C13B H13B 0.9300 . ?
C14B C15B 1.456(8) . ?
C14B H14B 0.9300 . ?
C15B C16B 1.3900 . ?
C15B C20B 1.3900 . ?
C16B C17B 1.3900 . ?
C16B H16B 0.9300 . ?
C17B C18B 1.3900 . ?
C17B H17B 0.9300 . ?
C18B C19B 1.3900 . ?
C18B N1B 1.394(9) . ?
C19B C20B 1.3900 . ?
C19B H19B 0.9300 . ?
C20B H20B 0.9300 . ?
C21B C22B 1.375(19) . ?
C21B N1B 1.537(16) . ?
C21B H21C 0.9700 . ?
C21B H21D 0.9700 . ?
C22B H22D 0.9600 . ?
C22B H22E 0.9600 . ?
C22B H22F 0.9600 . ?
C23B C24B 1.476(15) . ?
C23B N1B 1.487(13) . ?
C23B H23C 0.9700 . ?
C23B H23D 0.9700 . ?
C24B H24D 0.9600 . ?
C24B H24E 0.9600 . ?
C24B H24F 0.9600 . ?
C1C O1C 1.226(8) . ?
C1C C9C 1.454(10) . ?
C1C C2C 1.484(9) . ?
C2C C3C 1.3900 . ?
C2C C7C 1.3900 . ?
C3C C4C 1.3900 . ?
C3C H3C 0.9300 . ?
C4C C5C 1.3900 . ?
C4C H4C 0.9300 . ?
C5C C6C 1.3900 . ?
C5C H5C 0.9300 . ?
C6C C7C 1.3900 . ?
C6C H6C 0.9300 . ?
C7C C8C 1.463(9) . ?
C8C O2C 1.216(8) . ?
C8C C9C 1.456(10) . ?
C9C C10C 1.368(10) . ?
C10C C11C 1.425(10) . ?
C10C H10C 0.9300 . ?
C11C C12C 1.355(10) . ?
C11C H11C 0.9300 . ?
C12C C13C 1.405(10) . ?
C12C H12C 0.9300 . ?
C13C C14C 1.329(10) . ?
C13C H13C 0.9300 . ?
C14C C15C 1.470(8) . ?
C14C H14C 0.9300 . ?
C15C C16C 1.3900 . ?
C15C C20C 1.3900 . ?
C16C C17C 1.3900 . ?
C16C H16C 0.9300 . ?
C17C C18C 1.3900 . ?
C17C H17C 0.9300 . ?
C18C C19C 1.3900 . ?
C18C N1C 1.403(7) . ?
C19C C20C 1.3900 . ?
C19C H19C 0.9300 . ?
C20C H20C 0.9300 . ?
C21C N1C 1.451(9) . ?
C21C C22C 1.526(12) . ?
C21C H21E 0.9700 . ?
C21C H21F 0.9700 . ?
C22C H22G 0.9600 . ?
C22C H22H 0.9600 . ?
C22C H22I 0.9600 . ?
C23C C24C 1.449(13) . ?
C23C N1C 1.484(10) . ?
C23C H23E 0.9700 . ?
C23C H23F 0.9700 . ?
C24C H24G 0.9600 . ?
C24C H24H 0.9600 . ?
C24C H24I 0.9600 . ?
C1A O1A 1.224(8) . ?
C1A C2A 1.473(9) . ?
C1A C9A 1.475(10) . ?
C2A C3A 1.3900 . ?
C2A C7A 1.3900 . ?
C3A C4A 1.3900 . ?
C3A H3A 0.9300 . ?
C4A C5A 1.3900 . ?
C4A H4A 0.9300 . ?
C5A C6A 1.3900 . ?
C5A H5A 0.9300 . ?
C6A C7A 1.3900 . ?
C6A H6A 0.9300 . ?
C7A C8A 1.464(9) . ?
C8A O2A 1.222(8) . ?
C8A C9A 1.475(11) . ?
C9A C10A 1.352(10) . ?
C10A C11A 1.396(9) . ?
C10A H10A 0.9300 . ?
C11A C12A 1.345(10) . ?
C11A H11A 0.9300 . ?
C12A C13A 1.419(9) . ?
C12A H12A 0.9300 . ?
C13A C14A 1.348(10) . ?
C13A H13A 0.9300 . ?
C14A C15A 1.457(9) . ?
C14A H14A 0.9300 . ?
C15A C16A 1.3900 . ?
C15A C20A 1.3900 . ?
C16A C17A 1.3900 . ?
C16A H16A 0.9300 . ?
C17A C18A 1.3900 . ?
C17A H17A 0.9300 . ?
C18A N1A 1.386(9) . ?
C18A C19A 1.3900 . ?
C19A C20A 1.3900 . ?
C19A H19A 0.9300 . ?
C20A H20A 0.9300 . ?
C21A C22A 1.415(15) . ?
C21A N1A 1.499(14) . ?
C21A H21G 0.9700 . ?
C21A H21H 0.9700 . ?
C22A H22J 0.9600 . ?
C22A H22K 0.9600 . ?
C22A H22L 0.9600 . ?
C23A C24A 1.331(15) . ?
C23A N1A 1.737(15) . ?
C23A H23G 0.9700 . ?
C23A H23H 0.9700 . ?
C24A H24J 0.9600 . ?
C24A H24K 0.9600 . ?
C24A H24L 0.9600 . ?
